data_7039199
loop_
_publ_author_name
'Switlicka-Olszewska, Anna'
'Palion-Gazda, Joanna'
'Klemens, Tomasz'
'Machura, Barbara'
'Vallejo, Julia'
'Cano, Joan'
'Lloret, Francesc'
'Julve, Miguel'

_publ_section_title
;
 Single-ion magnet behaviour in mononuclear and two-dimensional
 dicyanamide-containing cobalt(ii) complexes.
;
_journal_issue 25
_journal_name_full 'Dalton transactions (Cambridge, England : 2003)'
_journal_page_first 10181
_journal_page_last 10193
_journal_paper_doi 10.1039/c6dt01160h
_journal_volume 45
_journal_year 2016
_chemical_formula_moiety 'C24 H20 Co N10'
_chemical_formula_sum 'C24 H20 Co N10'
_chemical_formula_weight 507.43
_space_group_crystal_system monoclinic
_space_group_IT_number 14
_space_group_name_Hall '-P 2ybc'
_space_group_name_H-M_alt 'P 1 21/c 1'
_symmetry_space_group_name_Hall '-P 2ybc'
_symmetry_space_group_name_H-M 'P 1 21/c 1'
_atom_sites_solution_hydrogens geom
_audit_creation_method SHELXL-2014/6
_audit_update_record
;
2015-10-20 deposited with the CCDC.
2016-05-05 downloaded from the CCDC.
;
_cell_angle_alpha 90
_cell_angle_beta 106.57(3)
_cell_angle_gamma 90
_cell_formula_units_Z 4
_cell_length_a 12.725(3)
_cell_length_b 12.576(3)
_cell_length_c 17.464(4)
_cell_measurement_reflns_used 3054
_cell_measurement_temperature 295(2)
_cell_measurement_theta_max 28.8420
_cell_measurement_theta_min 3.7070
_cell_volume 2678.7(12)
_computing_cell_refinement 'CrysAlis RED v. 1.163 (UNIL IC & KUMA 2000)'
_computing_data_collection 'CrysAlis CCD v. 1.163 (UNIL IC & KUMA 2000)'
_computing_data_reduction 'CrysAlis RED v. 1.163 (UNIL IC & KUMA 2000)'
_computing_structure_refinement 'SHELXL-2014/6 (Sheldrick, 2014)'
_computing_structure_solution 'SHELXS-97 (Sheldrick, 1990)'
_diffrn_ambient_temperature 295(2)
_diffrn_measured_fraction_theta_full 0.976
_diffrn_measured_fraction_theta_max 0.996
_diffrn_measurement_device_type 'Oxford Diffraction Gemini A Ultra'
_diffrn_radiation_type MoK\a
_diffrn_radiation_wavelength 0.71073
_diffrn_reflns_av_R_equivalents 0.0526
_diffrn_reflns_av_unetI/netI 0.0664
_diffrn_reflns_Laue_measured_fraction_full 0.976
_diffrn_reflns_Laue_measured_fraction_max 0.996
_diffrn_reflns_limit_h_max 11
_diffrn_reflns_limit_h_min -15
_diffrn_reflns_limit_k_max 13
_diffrn_reflns_limit_k_min -14
_diffrn_reflns_limit_l_max 20
_diffrn_reflns_limit_l_min -20
_diffrn_reflns_number 13604
_diffrn_reflns_point_group_measured_fraction_full 0.976
_diffrn_reflns_point_group_measured_fraction_max 0.996
_diffrn_reflns_theta_full 25.242
_diffrn_reflns_theta_max 25.049
_diffrn_reflns_theta_min 3.322
_exptl_absorpt_coefficient_mu 0.671
_exptl_absorpt_correction_T_max 1.00000
_exptl_absorpt_correction_T_min 0.57661
_exptl_absorpt_correction_type multi-scan
_exptl_absorpt_process_details 'Blessing, Acta Cryst. A51 (1995) 33-38'
_exptl_crystal_colour pink
_exptl_crystal_density_diffrn 1.258
_exptl_crystal_description prism
_exptl_crystal_F_000 1044
_exptl_crystal_size_max 0.172
_exptl_crystal_size_mid 0.142
_exptl_crystal_size_min 0.092
_refine_diff_density_max 1.232
_refine_diff_density_min -0.325
_refine_diff_density_rms 0.072
_refine_ls_extinction_method none
_refine_ls_goodness_of_fit_ref 1.017
_refine_ls_hydrogen_treatment constr
_refine_ls_matrix_type full
_refine_ls_number_parameters 316
_refine_ls_number_reflns 4728
_refine_ls_number_restraints 0
_refine_ls_restrained_S_all 1.017
_refine_ls_R_factor_all 0.1029
_refine_ls_R_factor_gt 0.0576
_refine_ls_shift/su_max 0.001
_refine_ls_shift/su_mean 0.000
_refine_ls_structure_factor_coef Fsqd
_refine_ls_weighting_details 'w=1/[\s^2^(Fo^2^)+(0.0829P)^2^] where P=(Fo^2^+2Fc^2^)/3'
_refine_ls_weighting_scheme calc
_refine_ls_wR_factor_gt 0.1422
_refine_ls_wR_factor_ref 0.1630
_reflns_Friedel_coverage 0.000
_reflns_number_gt 3037
_reflns_number_total 4728
_reflns_threshold_expression 'I > 2\s(I)'
_cod_data_source_file c6dt01160h2.cif
_cod_data_source_block A2
_cod_depositor_comments 'Adding full bibliography for 7039197--7039200.cif.'
_cod_original_cell_volume 2678.6(10)
_cod_database_code 7039199
_shelx_space_group_comment
;
The symmetry employed for this shelxl refinement is uniquely defined
by the following loop, which should always be used as a source of
symmetry information in preference to the above space-group names.
They are only intended as comments.
;
_shelxl_version_number 2014/6

loop_
_space_group_symop_operation_xyz
'x, y, z'
'-x, y+1/2, -z+1/2'
'-x, -y, -z'
'x, -y-1/2, z-1/2'

loop_
_atom_site_label
_atom_site_type_symbol
_atom_site_fract_x
_atom_site_fract_y
_atom_site_fract_z
_atom_site_U_iso_or_equiv
_atom_site_adp_type
_atom_site_occupancy
_atom_site_site_symmetry_order
_atom_site_calc_flag
_atom_site_refinement_flags_posn
_atom_site_refinement_flags_adp
Co1 Co 0.25339(3) 0.31032(3) 0.75581(3) 0.0336(2) Uani 1 1 d . .
N1 N 0.1790(2) 0.2971(2) 0.63055(18) 0.0424(7) Uani 1 1 d . .
N2 N 0.1028(3) 0.2244(3) 0.51274(19) 0.0538(8) Uani 1 1 d . .
N3 N 0.3255(2) 0.3192(2) 0.88193(17) 0.0416(7) Uani 1 1 d . .
N4 N 0.4004(3) 0.2687(3) 1.00651(19) 0.0543(8) Uani 1 1 d . .
N94 N 0.3676(3) 0.4306(2) 0.7364(2) 0.0552(9) Uani 1 1 d . .
N95 N 0.5324(4) 0.0618(4) 0.8217(2) 0.120(2) Uani 1 1 d . .
N96 N 0.3812(3) 0.1899(2) 0.7564(2) 0.0599(10) Uani 1 1 d . .
N97 N 0.1349(3) 0.1906(2) 0.7727(2) 0.0599(10) Uani 1 1 d . .
N98 N 0.0040(4) 0.5775(3) 0.6881(2) 0.0990(16) Uani 1 1 d . .
N99 N 0.1286(3) 0.4332(3) 0.7568(2) 0.0585(9) Uani 1 1 d . .
C1 C 0.1404(3) 0.3754(3) 0.5749(2) 0.0557(11) Uani 1 1 d . .
H1 H 0.1460 0.4480 0.5855 0.067 Uiso 1 1 calc R U
C2 C 0.0937(4) 0.3322(4) 0.5030(3) 0.0645(12) Uani 1 1 d . .
H2 H 0.0614 0.3685 0.4558 0.077 Uiso 1 1 calc R U
C3 C 0.1543(3) 0.2072(3) 0.5905(2) 0.0485(9) Uani 1 1 d . .
H3 H 0.1706 0.1401 0.6132 0.058 Uiso 1 1 calc R U
C4 C 0.0583(4) 0.1437(4) 0.4514(3) 0.0698(13) Uani 1 1 d . .
H4A H 0.0901 0.0753 0.4709 0.084 Uiso 1 1 calc R U
H4B H 0.0806 0.1609 0.4042 0.084 Uiso 1 1 calc R U
C5 C -0.0756(4) 0.1333(3) 0.4260(3) 0.0631(12) Uani 1 1 d . .
C6 C -0.1331(4) 0.0959(4) 0.3521(3) 0.0813(15) Uani 1 1 d . .
H6 H -0.0945 0.0769 0.3163 0.098 Uiso 1 1 calc R U
C7 C -0.2534(5) 0.0847(5) 0.3272(3) 0.0986(18) Uani 1 1 d . .
H7 H -0.2873 0.0591 0.2762 0.118 Uiso 1 1 calc R U
C8 C -0.3191(5) 0.1106(5) 0.3764(4) 0.1024(19) Uani 1 1 d . .
H8 H -0.3952 0.1066 0.3590 0.123 Uiso 1 1 calc R U
C9 C -0.2628(5) 0.1426(5) 0.4529(4) 0.115(2) Uani 1 1 d . .
H9 H -0.3013 0.1575 0.4896 0.138 Uiso 1 1 calc R U
C10 C -0.1414(4) 0.1535(5) 0.4770(3) 0.102(2) Uani 1 1 d . .
H10 H -0.1068 0.1750 0.5291 0.122 Uiso 1 1 calc R U
C11 C 0.3534(3) 0.4073(3) 0.9291(3) 0.0621(12) Uani 1 1 d . .
H11 H 0.3422 0.4773 0.9113 0.075 Uiso 1 1 calc R U
C12 C 0.3998(4) 0.3771(4) 1.0059(3) 0.0691(13) Uani 1 1 d . .
H12 H 0.4262 0.4217 1.0496 0.083 Uiso 1 1 calc R U
C13 C 0.3560(3) 0.2379(3) 0.9314(2) 0.0486(10) Uani 1 1 d . .
H13 H 0.3474 0.1671 0.9154 0.058 Uiso 1 1 calc R U
C14 C 0.4500(4) 0.1981(4) 1.0752(3) 0.0665(12) Uani 1 1 d . .
H14A H 0.4185 0.1276 1.0636 0.080 Uiso 1 1 calc R U
H14B H 0.4315 0.2247 1.1218 0.080 Uiso 1 1 calc R U
C15 C 0.5812(4) 0.1895(4) 1.0953(3) 0.0651(12) Uani 1 1 d . .
C16 C 0.6334(6) 0.1194(5) 1.0572(4) 0.114(2) Uani 1 1 d . .
H16 H 0.5901 0.0750 1.0182 0.137 Uiso 1 1 calc R U
C17 C 0.7555(8) 0.1107(7) 1.0746(7) 0.158(4) Uani 1 1 d . .
H17 H 0.7855 0.0624 1.0464 0.190 Uiso 1 1 calc R U
C18 C 0.8243(7) 0.1746(9) 1.1328(7) 0.153(4) Uani 1 1 d . .
H18 H 0.9002 0.1683 1.1463 0.183 Uiso 1 1 calc R U
C19 C 0.7745(7) 0.2472(8) 1.1693(5) 0.147(3) Uani 1 1 d . .
H19 H 0.8177 0.2943 1.2061 0.177 Uiso 1 1 calc R U
C20 C 0.6527(5) 0.2530(5) 1.1516(3) 0.1067(19) Uani 1 1 d . .
H20 H 0.6233 0.3018 1.1799 0.128 Uiso 1 1 calc R U
C96 C 0.4168(3) 0.4945(3) 0.7147(2) 0.0573(11) Uani 1 1 d . .
C97 C 0.4522(4) 0.1297(3) 0.7824(3) 0.0614(12) Uani 1 1 d . .
C98 C 0.0695(3) 0.1345(3) 0.7861(2) 0.0513(10) Uani 1 1 d . .
C99 C 0.0686(3) 0.5015(3) 0.7297(2) 0.0552(10) Uani 1 1 d . .

loop_
_atom_site_aniso_label
_atom_site_aniso_U_11
_atom_site_aniso_U_22
_atom_site_aniso_U_33
_atom_site_aniso_U_23
_atom_site_aniso_U_13
_atom_site_aniso_U_12
Co1 0.0270(3) 0.0256(3) 0.0478(3) 0.0030(2) 0.0100(2) 0.00026(17)
N1 0.0426(18) 0.0395(16) 0.0432(18) 0.0037(15) 0.0090(14) 0.0003(13)
N2 0.049(2) 0.066(2) 0.043(2) -0.0062(17) 0.0066(16) -0.0005(17)
N3 0.0398(18) 0.0377(16) 0.0443(18) -0.0009(15) 0.0073(14) 0.0006(13)
N4 0.047(2) 0.072(2) 0.043(2) -0.0012(18) 0.0109(16) -0.0012(17)
N94 0.052(2) 0.0466(18) 0.067(2) -0.0006(17) 0.0174(17) -0.0181(16)
N95 0.162(5) 0.121(4) 0.066(3) 0.006(3) 0.015(3) 0.104(4)
N96 0.064(2) 0.0482(19) 0.069(2) 0.0047(16) 0.0213(19) 0.0274(17)
N97 0.064(2) 0.0517(19) 0.062(2) 0.0035(16) 0.0146(19) -0.0266(17)
N98 0.137(4) 0.104(3) 0.068(3) 0.029(2) 0.049(3) 0.081(3)
N99 0.053(2) 0.0484(18) 0.076(2) 0.0023(18) 0.0219(18) 0.0229(17)
C1 0.064(3) 0.048(2) 0.052(3) 0.014(2) 0.012(2) 0.007(2)
C2 0.074(3) 0.074(3) 0.043(3) 0.016(2) 0.012(2) 0.011(2)
C3 0.046(2) 0.046(2) 0.053(2) 0.0019(19) 0.0114(19) 0.0015(17)
C4 0.058(3) 0.090(3) 0.060(3) -0.023(3) 0.015(2) 0.000(2)
C5 0.067(3) 0.069(3) 0.052(3) -0.013(2) 0.014(2) -0.007(2)
C6 0.083(4) 0.097(4) 0.062(3) -0.014(3) 0.017(3) -0.018(3)
C7 0.093(5) 0.121(5) 0.066(4) -0.004(3) -0.002(3) -0.037(4)
C8 0.063(4) 0.111(4) 0.118(5) -0.002(4) 0.001(4) -0.025(3)
C9 0.072(4) 0.147(6) 0.134(6) -0.051(5) 0.043(4) -0.022(4)
C10 0.071(4) 0.154(5) 0.083(4) -0.056(4) 0.028(3) -0.023(4)
C11 0.063(3) 0.046(2) 0.070(3) -0.003(2) 0.006(2) 0.005(2)
C12 0.077(3) 0.063(3) 0.056(3) -0.015(2) 0.000(2) 0.000(2)
C13 0.052(2) 0.045(2) 0.047(2) 0.004(2) 0.0112(19) 0.0008(18)
C14 0.065(3) 0.083(3) 0.050(3) 0.015(2) 0.014(2) 0.003(2)
C15 0.057(3) 0.081(3) 0.054(3) 0.019(2) 0.011(2) -0.002(2)
C16 0.099(5) 0.090(4) 0.152(6) -0.004(4) 0.034(5) 0.016(4)
C17 0.123(8) 0.132(7) 0.234(12) 0.038(7) 0.077(8) 0.049(6)
C18 0.078(6) 0.199(10) 0.178(10) 0.116(8) 0.032(6) 0.038(6)
C19 0.088(6) 0.193(9) 0.122(6) 0.030(6) -0.032(5) -0.048(5)
C20 0.094(5) 0.142(5) 0.072(4) -0.005(4) 0.005(3) -0.019(4)
C96 0.057(3) 0.052(2) 0.056(3) -0.003(2) 0.005(2) -0.030(2)
C97 0.070(3) 0.057(2) 0.058(3) -0.004(2) 0.019(2) 0.026(2)
C98 0.053(3) 0.048(2) 0.050(2) -0.0023(19) 0.0099(19) -0.0189(19)
C99 0.052(3) 0.056(2) 0.060(3) -0.001(2) 0.021(2) 0.021(2)

loop_
_atom_type_symbol
_atom_type_description
_atom_type_scat_dispersion_real
_atom_type_scat_dispersion_imag
_atom_type_scat_source
C C 0.0033 0.0016 'International Tables Vol C Tables 4.2.6.8 and 6.1.1.4'
H H 0.0000 0.0000 'International Tables Vol C Tables 4.2.6.8 and 6.1.1.4'
N N 0.0061 0.0033 'International Tables Vol C Tables 4.2.6.8 and 6.1.1.4'
Co Co 0.3494 0.9721 'International Tables Vol C Tables 4.2.6.8 and 6.1.1.4'

loop_
_geom_angle_atom_site_label_1
_geom_angle_atom_site_label_2
_geom_angle_atom_site_label_3
_geom_angle
_geom_angle_site_symmetry_1
_geom_angle_site_symmetry_3
N1 Co1 N3 178.23(10) . .
N1 Co1 N94 90.88(12) . .
N3 Co1 N94 90.84(12) . .
N1 Co1 N97 87.91(12) . .
N3 Co1 N97 90.38(12) . .
N94 Co1 N97 178.54(12) . .
N1 Co1 N99 87.30(12) . .
N3 Co1 N99 93.06(12) . .
N94 Co1 N99 91.60(14) . .
N97 Co1 N99 87.52(13) . .
N1 Co1 N96 93.56(13) . .
N3 Co1 N96 86.11(12) . .
N94 Co1 N96 87.37(13) . .
N97 Co1 N96 93.53(15) . .
N99 Co1 N96 178.66(13) . .
C3 N1 C1 104.8(3) . .
C3 N1 Co1 125.5(2) . .
C1 N1 Co1 129.5(2) . .
C3 N2 C2 106.5(3) . .
C3 N2 C4 127.0(4) . .
C2 N2 C4 126.4(4) . .
C13 N3 C11 104.8(3) . .
C13 N3 Co1 126.4(2) . .
C11 N3 Co1 128.7(3) . .
C13 N4 C12 106.5(3) . .
C13 N4 C14 126.0(4) . .
C12 N4 C14 127.3(4) . .
C96 N94 Co1 169.5(3) . .
C96 N95 C97 123.8(4) 2_646 .
C97 N96 Co1 158.3(3) . .
C98 N97 Co1 173.6(3) . .
C99 N98 C98 125.1(4) . 2_556
C99 N99 Co1 154.7(3) . .
C2 C1 N1 110.2(4) . .
C1 C2 N2 106.7(4) . .
N1 C3 N2 111.8(3) . .
N2 C4 C5 114.1(3) . .
C6 C5 C10 113.8(5) . .
C6 C5 C4 121.0(4) . .
C10 C5 C4 125.1(4) . .
C5 C6 C7 122.7(5) . .
C8 C7 C6 123.3(5) . .
C9 C8 C7 115.2(5) . .
C8 C9 C10 120.6(6) . .
C5 C10 C9 124.2(5) . .
C12 C11 N3 109.5(4) . .
C11 C12 N4 106.7(4) . .
N3 C13 N4 112.5(3) . .
N4 C14 C15 113.2(3) . .
C16 C15 C20 113.6(5) . .
C16 C15 C14 123.3(5) . .
C20 C15 C14 123.1(5) . .
C15 C16 C17 124.1(7) . .
C18 C17 C16 120.3(9) . .
C19 C18 C17 116.5(9) . .
C18 C19 C20 121.9(8) . .
C15 C20 C19 123.4(7) . .
N94 C96 N95 171.1(4) . 2_656
N96 C97 N95 172.8(5) . .
N97 C98 N98 171.4(4) . 2_546
N99 C99 N98 171.0(4) . .

loop_
_geom_bond_atom_site_label_1
_geom_bond_atom_site_label_2
_geom_bond_distance
_geom_bond_site_symmetry_2
Co1 N1 2.128(3) .
Co1 N3 2.134(3) .
Co1 N94 2.190(3) .
Co1 N97 2.209(3) .
Co1 N99 2.219(3) .
Co1 N96 2.220(3) .
N1 C3 1.320(4) .
N1 C1 1.372(4) .
N2 C3 1.346(5) .
N2 C2 1.367(5) .
N2 C4 1.466(5) .
N3 C13 1.323(4) .
N3 C11 1.366(5) .
N4 C13 1.329(5) .
N4 C12 1.364(5) .
N4 C14 1.480(5) .
N94 C96 1.148(4) .
N95 C96 1.331(5) 2_646
N95 C97 1.358(5) .
N96 C97 1.166(5) .
N97 C98 1.164(4) .
N98 C99 1.334(5) .
N98 C98 1.354(5) 2_556
N99 C99 1.157(5) .
C1 C2 1.341(6) .
C4 C5 1.639(6) .
C5 C6 1.373(6) .
C5 C10 1.409(6) .
C6 C7 1.474(7) .
C7 C8 1.397(8) .
C8 C9 1.384(8) .
C9 C10 1.487(7) .
C11 C12 1.357(6) .
C14 C15 1.609(6) .
C15 C16 1.383(7) .
C15 C20 1.387(7) .
C16 C17 1.500(10) .
C17 C18 1.392(13) .
C18 C19 1.368(11) .
C19 C20 1.493(9) .
C96 N95 1.331(5) 2_656
C98 N98 1.354(5) 2_546

loop_
_geom_hbond_atom_site_label_D
_geom_hbond_atom_site_label_H
_geom_hbond_atom_site_label_A
_geom_hbond_distance_DH
_geom_hbond_distance_HA
_geom_hbond_distance_DA
_geom_hbond_angle_DHA
_geom_hbond_site_symmetry_A
C2 H2 N98 0.93 2.50 3.407(6) 163.7 3_566
